data_4111691
loop_
_publ_author_name
'H. V. Rasika Dias'
'Himashinie V. K. Diyabalanage'
'Maha G. Eldabaja'
'Oussama Elbjeirami'
'Manal A. Rawashdeh-Omary'
'Mohammad A. Omary'

_publ_contact_author_address
;Department of Chemistry and Biochemistry
The University of Texas at Arlington
Arlington, Texas 76019-0065, USA
;
_publ_contact_author_email dias@uta.edu
_publ_contact_author_fax 817-272-3808
_publ_contact_author_name 'Prof. H. V. R. Dias'
_publ_contact_author_phone 817-272-3813
_publ_section_title
;
 Brightly Phosphorescent Trinuclear Copper(I) Complexes of Pyrazolates:
 Substituent Effects on the Supramolecular Structure and Photophysics
;
_journal_name_full 'Journal of the American Chemical Society'
_journal_page_first 7489
_journal_page_last 7501
_journal_paper_doi 10.1021/ja0427146
_journal_volume 127
_journal_year 2005
_chemical_formula_sum 'C12 H6 Cu3 F9 N6'
_chemical_formula_weight 595.85
_chemical_name_common '[3-(CF3)PzCu]3'
_chemical_name_systematic
; 
 ? 
;
_space_group_IT_number 14
_symmetry_cell_setting monoclinic
_symmetry_space_group_name_Hall '-P 2ybc'
_symmetry_space_group_name_H-M 'P 1 21/c 1'
_atom_sites_solution_hydrogens geom
_atom_sites_solution_primary direct
_atom_sites_solution_secondary difmap
_audit_creation_method SHELXL-97
_cell_angle_alpha 90.00
_cell_angle_beta 100.7710(10)
_cell_angle_gamma 90.00
_cell_formula_units_Z 8
_cell_length_a 15.0852(7)
_cell_length_b 18.0948(9)
_cell_length_c 13.1160(6)
_cell_measurement_reflns_used 6519
_cell_measurement_temperature 100(2)
_cell_measurement_theta_max 27.86
_cell_measurement_theta_min 2.20
_cell_volume 3517.1(3)
_computing_cell_refinement 'Bruker SMART'
_computing_data_collection 'Bruker SMART'
_computing_data_reduction 'Bruker SAINT'
_computing_molecular_graphics 'Bruker SHELXTL'
_computing_publication_material 'Bruker SHELXTL'
_computing_structure_refinement 'SHELXL-97 (Sheldrick, 1997)'
_computing_structure_solution 'SHELXS-97 (Sheldrick, 1990)'
_diffrn_ambient_temperature 100(2)
_diffrn_measured_fraction_theta_full 1.000
_diffrn_measured_fraction_theta_max 1.000
_diffrn_measurement_device_type 'CCD area detector'
_diffrn_measurement_method 'phi and omega scans'
_diffrn_radiation_monochromator graphite
_diffrn_radiation_source 'fine-focus sealed tube'
_diffrn_radiation_type MoK\a
_diffrn_radiation_wavelength 0.71073
_diffrn_reflns_av_R_equivalents 0.0955
_diffrn_reflns_av_sigmaI/netI 0.0810
_diffrn_reflns_limit_h_max 17
_diffrn_reflns_limit_h_min -17
_diffrn_reflns_limit_k_max 20
_diffrn_reflns_limit_k_min -20
_diffrn_reflns_limit_l_max 15
_diffrn_reflns_limit_l_min -15
_diffrn_reflns_number 23278
_diffrn_reflns_theta_full 24.00
_diffrn_reflns_theta_max 24.00
_diffrn_reflns_theta_min 1.78
_exptl_absorpt_coefficient_mu 3.699
_exptl_absorpt_correction_T_max 0.9297
_exptl_absorpt_correction_T_min 0.2868
_exptl_absorpt_correction_type none
_exptl_absorpt_process_details SADABS
_exptl_crystal_colour colorless
_exptl_crystal_density_diffrn 2.251
_exptl_crystal_density_meas 0
_exptl_crystal_description needles
_exptl_crystal_F_000 2304
_exptl_crystal_size_max 0.45
_exptl_crystal_size_mid 0.02
_exptl_crystal_size_min 0.02
_refine_diff_density_max 1.636
_refine_diff_density_min -1.121
_refine_diff_density_rms 0.183
_refine_ls_extinction_method none
_refine_ls_goodness_of_fit_ref 1.012
_refine_ls_hydrogen_treatment mixed
_refine_ls_matrix_type full
_refine_ls_number_parameters 541
_refine_ls_number_reflns 5524
_refine_ls_number_restraints 0
_refine_ls_restrained_S_all 1.012
_refine_ls_R_factor_all 0.0949
_refine_ls_R_factor_gt 0.0598
_refine_ls_shift/su_max 0.000
_refine_ls_shift/su_mean 0.000
_refine_ls_structure_factor_coef Fsqd
_refine_ls_weighting_details 'calc w=1/[\s^2^(Fo^2^)+(0.1001P)^2^+0.0000P] where P=(Fo^2^+2Fc^2^)/3'
_refine_ls_weighting_scheme calc
_refine_ls_wR_factor_gt 0.1467
_refine_ls_wR_factor_ref 0.1699
_reflns_number_gt 3752
_reflns_number_total 5524
_reflns_threshold_expression >2sigma(I)
_cod_data_source_file ja0427146si20050324_094103_2.cif
_cod_data_source_block dias49a
_cod_database_code 4111691

loop_
_symmetry_equiv_pos_as_xyz
'x, y, z'
'-x, y+1/2, -z+1/2'
'-x, -y, -z'
'x, -y-1/2, z-1/2'

loop_
_atom_site_label
_atom_site_type_symbol
_atom_site_fract_x
_atom_site_fract_y
_atom_site_fract_z
_atom_site_U_iso_or_equiv
_atom_site_adp_type
_atom_site_occupancy
_atom_site_symmetry_multiplicity
_atom_site_calc_flag
_atom_site_refinement_flags
Cu1 Cu 0.31985(7) 0.55585(6) -0.06272(8) 0.0318(3) Uani 1 1 d .
Cu2 Cu 0.45253(7) 0.41522(6) -0.03872(9) 0.0375(3) Uani 1 1 d .
Cu3 Cu 0.39182(7) 0.48655(6) 0.16473(8) 0.0349(3) Uani 1 1 d .
Cu4 Cu 0.12786(7) 0.48886(6) -0.08721(8) 0.0305(3) Uani 1 1 d .
Cu5 Cu 0.19053(7) 0.40303(6) 0.12879(8) 0.0307(3) Uani 1 1 d .
Cu6 Cu 0.08307(7) 0.55874(6) 0.12697(8) 0.0298(3) Uani 1 1 d .
N1 N 0.3442(5) 0.5083(4) -0.1813(5) 0.0320(17) Uani 1 1 d .
N2 N 0.4042(5) 0.4513(4) -0.1688(6) 0.0345(18) Uani 1 1 d .
N3 N 0.4919(5) 0.3727(4) 0.0908(6) 0.0374(18) Uani 1 1 d .
N4 N 0.4613(5) 0.4001(4) 0.1760(6) 0.0358(18) Uani 1 1 d .
N5 N 0.3281(4) 0.5755(4) 0.1518(5) 0.0323(17) Uani 1 1 d .
N6 N 0.2987(5) 0.6061(4) 0.0556(5) 0.0311(17) Uani 1 1 d .
N7 N 0.1911(4) 0.3998(4) -0.0849(5) 0.0280(16) Uani 1 1 d .
N8 N 0.2175(4) 0.3628(4) 0.0072(5) 0.0277(16) Uani 1 1 d .
N9 N 0.1603(4) 0.4405(4) 0.2498(5) 0.0298(16) Uani 1 1 d .
N10 N 0.1152(4) 0.5050(4) 0.2496(5) 0.0277(16) Uani 1 1 d .
N11 N 0.0541(4) 0.6114(4) 0.0021(5) 0.0306(17) Uani 1 1 d .
N12 N 0.0683(4) 0.5790(4) -0.0891(5) 0.0314(17) Uani 1 1 d .
C1 C 0.4074(6) 0.4252(5) -0.2674(8) 0.041(2) Uani 1 1 d .
H1 H 0.4434 0.3850 -0.2821 0.050 Uiso 1 1 calc R
C2 C 0.3514(7) 0.4657(5) -0.3405(7) 0.043(2) Uani 1 1 d .
H2 H 0.3410 0.4596 -0.4137 0.051 Uiso 1 1 calc R
C3 C 0.3130(7) 0.5175(5) -0.2843(7) 0.039(2) Uani 1 1 d .
C4 C 0.2421(7) 0.5718(5) -0.3217(7) 0.040(2) Uani 1 1 d .
C5 C 0.4954(6) 0.3551(6) 0.2568(8) 0.043(2) Uani 1 1 d .
C6 C 0.5474(6) 0.3005(5) 0.2257(8) 0.043(2) Uani 1 1 d .
H6 H 0.5790 0.2624 0.2670 0.052 Uiso 1 1 calc R
C7 C 0.5437(6) 0.3129(5) 0.1221(8) 0.043(2) Uani 1 1 d .
H7 H 0.5733 0.2837 0.0785 0.052 Uiso 1 1 calc R
C8 C 0.4719(7) 0.3697(6) 0.3600(8) 0.048(3) Uani 1 1 d .
C9 C 0.2576(6) 0.6702(5) 0.0656(6) 0.034(2) Uani 1 1 d .
H9 H 0.2314 0.7015 0.0099 0.041 Uiso 1 1 calc R
C10 C 0.2590(6) 0.6845(5) 0.1719(7) 0.037(2) Uani 1 1 d .
H10 H 0.2353 0.7260 0.2022 0.045 Uiso 1 1 calc R
C11 C 0.3028(5) 0.6240(5) 0.2209(6) 0.032(2) Uani 1 1 d .
C12 C 0.3328(6) 0.6126(6) 0.3361(8) 0.045(3) Uani 1 1 d .
C13 C 0.2594(5) 0.3000(4) -0.0127(6) 0.0260(18) Uani 1 1 d .
C14 C 0.2634(5) 0.2967(4) -0.1180(6) 0.0293(19) Uani 1 1 d .
H14 H 0.2901 0.2592 -0.1531 0.035 Uiso 1 1 calc R
C15 C 0.2197(5) 0.3599(5) -0.1599(6) 0.0285(19) Uani 1 1 d .
H15 H 0.2111 0.3735 -0.2311 0.034 Uiso 1 1 calc R
C16 C 0.2919(6) 0.2447(5) 0.0680(6) 0.031(2) Uani 1 1 d .
C17 C 0.0963(6) 0.5129(5) 0.3464(6) 0.033(2) Uani 1 1 d .
C18 C 0.1296(6) 0.4543(5) 0.4081(7) 0.036(2) Uani 1 1 d .
H18 H 0.1264 0.4467 0.4790 0.043 Uiso 1 1 calc R
C19 C 0.1685(6) 0.4090(5) 0.3451(7) 0.038(2) Uani 1 1 d .
H19 H 0.1968 0.3629 0.3650 0.046 Uiso 1 1 calc R
C20 C 0.0487(6) 0.5800(5) 0.3731(7) 0.036(2) Uani 1 1 d .
C21 C 0.0422(6) 0.6285(5) -0.1663(7) 0.033(2) Uani 1 1 d .
H21 H 0.0444 0.6204 -0.2373 0.039 Uiso 1 1 calc R
C22 C 0.0117(6) 0.6927(5) -0.1269(7) 0.039(2) Uani 1 1 d .
H22 H -0.0102 0.7362 -0.1638 0.047 Uiso 1 1 calc R
C23 C 0.0204(5) 0.6793(5) -0.0212(7) 0.033(2) Uani 1 1 d .
C24 C 0.0035(5) 0.7319(5) 0.0596(7) 0.033(2) Uani 1 1 d .
F1 F 0.1587(4) 0.5425(3) -0.3342(4) 0.0552(15) Uani 1 1 d .
F2 F 0.2419(4) 0.6296(3) -0.2575(4) 0.0477(14) Uani 1 1 d .
F3 F 0.2496(4) 0.5992(4) -0.4146(4) 0.0709(19) Uani 1 1 d .
F4 F 0.5035(5) 0.3134(4) 0.4259(5) 0.088(2) Uani 1 1 d .
F5 F 0.5017(5) 0.4311(4) 0.4055(5) 0.083(2) Uani 1 1 d .
F6 F 0.3818(4) 0.3704(4) 0.3571(5) 0.0610(16) Uani 1 1 d .
F7 F 0.3139(5) 0.5452(4) 0.3648(4) 0.071(2) Uani 1 1 d .
F8 F 0.4216(4) 0.6221(4) 0.3674(4) 0.0572(16) Uani 1 1 d .
F9 F 0.2934(4) 0.6609(4) 0.3896(4) 0.073(2) Uani 1 1 d .
F10 F 0.3679(4) 0.2119(4) 0.0554(5) 0.0618(17) Uani 1 1 d .
F11 F 0.3129(4) 0.2750(3) 0.1640(4) 0.0582(16) Uani 1 1 d .
F12 F 0.2340(4) 0.1913(3) 0.0742(5) 0.0640(18) Uani 1 1 d .
F13 F 0.0927(4) 0.6423(3) 0.3603(5) 0.0580(16) Uani 1 1 d .
F14 F 0.0380(4) 0.5788(3) 0.4717(4) 0.0552(16) Uani 1 1 d .
F15 F -0.0340(3) 0.5880(3) 0.3152(4) 0.0509(15) Uani 1 1 d .
F16 F -0.0172(4) 0.6976(3) 0.1423(4) 0.0564(16) Uani 1 1 d .
F17 F -0.0612(3) 0.7796(3) 0.0243(4) 0.0502(15) Uani 1 1 d .
F18 F 0.0778(3) 0.7741(3) 0.0960(4) 0.0438(13) Uani 1 1 d .

loop_
_atom_site_aniso_label
_atom_site_aniso_U_11
_atom_site_aniso_U_22
_atom_site_aniso_U_33
_atom_site_aniso_U_23
_atom_site_aniso_U_13
_atom_site_aniso_U_12
Cu1 0.0436(6) 0.0343(6) 0.0206(6) -0.0019(5) 0.0140(5) -0.0039(5)
Cu2 0.0413(6) 0.0373(7) 0.0364(7) -0.0048(5) 0.0136(5) -0.0026(5)
Cu3 0.0420(6) 0.0371(7) 0.0273(6) 0.0036(5) 0.0108(5) 0.0029(5)
Cu4 0.0444(6) 0.0279(6) 0.0220(6) -0.0003(5) 0.0135(5) -0.0009(5)
Cu5 0.0459(6) 0.0313(6) 0.0188(6) -0.0013(4) 0.0159(5) 0.0002(5)
Cu6 0.0406(6) 0.0283(6) 0.0231(6) 0.0002(5) 0.0130(4) -0.0003(5)
N1 0.042(4) 0.031(4) 0.028(4) -0.005(3) 0.019(3) -0.004(3)
N2 0.038(4) 0.038(5) 0.034(4) -0.004(4) 0.022(3) -0.010(4)
N3 0.038(4) 0.029(4) 0.045(5) -0.005(4) 0.008(4) 0.003(3)
N4 0.034(4) 0.034(4) 0.038(5) 0.004(4) 0.004(3) 0.003(3)
N5 0.033(4) 0.047(5) 0.020(4) -0.005(3) 0.013(3) -0.001(3)
N6 0.038(4) 0.037(4) 0.021(4) -0.005(3) 0.011(3) -0.002(3)
N7 0.038(4) 0.027(4) 0.022(4) -0.003(3) 0.016(3) -0.001(3)
N8 0.039(4) 0.031(4) 0.017(4) -0.002(3) 0.016(3) -0.006(3)
N9 0.041(4) 0.033(4) 0.020(4) -0.005(3) 0.017(3) -0.001(3)
N10 0.038(4) 0.033(4) 0.015(4) 0.000(3) 0.014(3) 0.000(3)
N11 0.034(4) 0.034(4) 0.025(4) -0.004(3) 0.010(3) -0.002(3)
N12 0.037(4) 0.033(4) 0.028(4) -0.001(3) 0.017(3) -0.002(3)
C1 0.050(6) 0.039(6) 0.046(6) -0.014(5) 0.037(5) -0.011(5)
C2 0.068(6) 0.040(6) 0.029(5) -0.004(5) 0.031(5) -0.006(5)
C3 0.066(6) 0.036(5) 0.023(5) 0.002(4) 0.025(5) -0.015(5)
C4 0.061(6) 0.039(6) 0.022(5) 0.006(4) 0.013(4) -0.009(5)
C5 0.036(5) 0.052(6) 0.042(6) -0.004(5) 0.009(4) -0.006(5)
C6 0.034(5) 0.037(6) 0.054(7) -0.001(5) -0.004(5) 0.001(4)
C7 0.043(5) 0.037(6) 0.047(6) -0.006(5) 0.000(5) 0.004(5)
C8 0.050(6) 0.054(7) 0.038(6) 0.009(5) 0.003(5) 0.003(5)
C9 0.039(5) 0.044(6) 0.020(5) -0.001(4) 0.006(4) 0.002(4)
C10 0.034(5) 0.042(6) 0.039(6) -0.012(5) 0.013(4) -0.007(4)
C11 0.033(4) 0.046(6) 0.022(5) -0.005(4) 0.014(4) -0.002(4)
C12 0.044(6) 0.051(7) 0.046(6) -0.003(5) 0.019(5) -0.005(5)
C13 0.042(5) 0.019(4) 0.021(4) 0.003(4) 0.017(4) -0.002(4)
C14 0.043(5) 0.021(4) 0.027(5) -0.003(4) 0.014(4) -0.001(4)
C15 0.038(5) 0.031(5) 0.018(4) 0.003(4) 0.011(4) -0.007(4)
C16 0.047(5) 0.032(5) 0.020(5) -0.011(4) 0.017(4) -0.002(4)
C17 0.041(5) 0.038(5) 0.024(5) 0.003(4) 0.015(4) -0.001(4)
C18 0.046(5) 0.039(5) 0.029(5) -0.002(4) 0.018(4) 0.007(4)
C19 0.050(5) 0.032(5) 0.035(6) 0.007(4) 0.016(4) 0.008(4)
C20 0.038(5) 0.045(6) 0.029(5) -0.001(4) 0.015(4) 0.004(5)
C21 0.042(5) 0.030(5) 0.027(5) 0.004(4) 0.008(4) -0.005(4)
C22 0.046(5) 0.036(6) 0.036(6) 0.001(4) 0.013(4) -0.004(4)
C23 0.033(4) 0.031(5) 0.034(5) 0.003(4) 0.003(4) 0.001(4)
C24 0.034(5) 0.030(5) 0.035(5) -0.001(4) 0.009(4) 0.007(4)
F1 0.052(3) 0.066(4) 0.047(4) -0.011(3) 0.010(3) -0.008(3)
F2 0.062(3) 0.038(3) 0.042(3) -0.001(3) 0.007(3) -0.008(3)
F3 0.087(4) 0.099(5) 0.034(4) 0.026(3) 0.031(3) 0.011(4)
F4 0.103(5) 0.102(6) 0.064(5) 0.039(4) 0.025(4) 0.035(5)
F5 0.123(6) 0.090(5) 0.048(4) -0.020(4) 0.041(4) -0.055(5)
F6 0.057(4) 0.076(4) 0.053(4) 0.005(3) 0.019(3) -0.002(3)
F7 0.110(5) 0.066(4) 0.033(3) 0.005(3) 0.008(3) -0.041(4)
F8 0.049(3) 0.098(5) 0.025(3) -0.001(3) 0.007(2) -0.014(3)
F9 0.088(4) 0.102(5) 0.036(3) -0.007(4) 0.032(3) 0.031(4)
F10 0.062(4) 0.073(4) 0.057(4) 0.026(3) 0.027(3) 0.023(3)
F11 0.101(5) 0.050(4) 0.025(3) 0.002(3) 0.012(3) 0.005(3)
F12 0.057(3) 0.051(4) 0.074(4) 0.035(3) -0.013(3) -0.015(3)
F13 0.074(4) 0.033(3) 0.077(4) -0.007(3) 0.042(3) 0.000(3)
F14 0.077(4) 0.063(4) 0.031(3) -0.002(3) 0.025(3) 0.026(3)
F15 0.048(3) 0.057(4) 0.048(3) -0.011(3) 0.008(3) 0.013(3)
F16 0.092(4) 0.039(3) 0.048(4) -0.004(3) 0.039(3) -0.006(3)
F17 0.042(3) 0.045(3) 0.063(4) -0.012(3) 0.006(3) 0.012(3)
F18 0.046(3) 0.035(3) 0.051(3) -0.012(3) 0.010(3) -0.004(2)

loop_
_atom_type_symbol
_atom_type_description
_atom_type_scat_dispersion_real
_atom_type_scat_dispersion_imag
_atom_type_scat_source
C C 0.0033 0.0016 'International Tables Vol C Tables 4.2.6.8 and 6.1.1.4'
H H 0.0000 0.0000 'International Tables Vol C Tables 4.2.6.8 and 6.1.1.4'
N N 0.0061 0.0033 'International Tables Vol C Tables 4.2.6.8 and 6.1.1.4'
F F 0.0171 0.0103 'International Tables Vol C Tables 4.2.6.8 and 6.1.1.4'
Cu Cu 0.3201 1.2651 'International Tables Vol C Tables 4.2.6.8 and 6.1.1.4'

loop_
_geom_angle_atom_site_label_1
_geom_angle_atom_site_label_2
_geom_angle_atom_site_label_3
_geom_angle
N1 Cu1 N6 177.9(3)
N2 Cu2 N3 174.5(3)
N5 Cu3 N4 176.8(3)
N12 Cu4 N7 178.2(3)
N9 Cu5 N8 177.8(3)
N10 Cu6 N11 178.1(3)
C3 N1 N2 108.2(7)
C3 N1 Cu1 133.3(6)
N2 N1 Cu1 118.5(6)
N1 N2 C1 106.5(8)
N1 N2 Cu2 121.2(5)
C1 N2 Cu2 131.8(7)
C7 N3 N4 107.6(8)
C7 N3 Cu2 132.6(7)
N4 N3 Cu2 119.6(5)
C5 N4 N3 106.3(7)
C5 N4 Cu3 133.3(7)
N3 N4 Cu3 120.3(6)
C11 N5 N6 105.6(7)
C11 N5 Cu3 134.1(6)
N6 N5 Cu3 120.2(5)
C9 N6 N5 109.6(6)
C9 N6 Cu1 131.1(6)
N5 N6 Cu1 119.2(5)
C15 N7 N8 107.4(6)
C15 N7 Cu4 132.7(6)
N8 N7 Cu4 119.9(5)
C13 N8 N7 108.0(6)
C13 N8 Cu5 132.8(6)
N7 N8 Cu5 119.2(5)
N10 N9 C19 108.9(6)
N10 N9 Cu5 121.1(5)
C19 N9 Cu5 129.6(6)
N9 N10 C17 106.4(7)
N9 N10 Cu6 120.1(5)
C17 N10 Cu6 133.2(6)
C23 N11 N12 107.7(7)
C23 N11 Cu6 132.9(6)
N12 N11 Cu6 119.4(5)
C21 N12 N11 107.2(7)
C21 N12 Cu4 131.5(6)
N11 N12 Cu4 120.8(5)
C2 C1 N2 110.4(8)
C2 C1 H1 124.8
N2 C1 H1 124.8
C1 C2 C3 104.8(8)
C1 C2 H2 127.6
C3 C2 H2 127.6
N1 C3 C2 110.2(9)
N1 C3 C4 120.8(8)
C2 C3 C4 128.8(9)
F3 C4 F2 107.1(8)
F3 C4 F1 105.7(8)
F2 C4 F1 105.7(7)
F3 C4 C3 111.8(8)
F2 C4 C3 113.5(8)
F1 C4 C3 112.5(8)
N4 C5 C6 110.8(9)
N4 C5 C8 119.0(9)
C6 C5 C8 130.3(10)
C7 C6 C5 105.0(9)
C7 C6 H6 127.5
C5 C6 H6 127.5
N3 C7 C6 110.3(9)
N3 C7 H7 124.8
C6 C7 H7 124.8
F5 C8 F6 105.3(9)
F5 C8 F4 107.3(9)
F6 C8 F4 104.7(8)
F5 C8 C5 116.7(9)
F6 C8 C5 112.7(8)
F4 C8 C5 109.3(9)
N6 C9 C10 109.6(8)
N6 C9 H9 125.2
C10 C9 H9 125.2
C11 C10 C9 103.4(8)
C11 C10 H10 128.3
C9 C10 H10 128.3
N5 C11 C10 111.8(8)
N5 C11 C12 120.5(8)
C10 C11 C12 127.3(8)
F7 C12 F9 108.3(8)
F7 C12 F8 106.8(8)
F9 C12 F8 105.9(8)
F7 C12 C11 111.8(8)
F9 C12 C11 111.0(8)
F8 C12 C11 112.7(7)
N8 C13 C14 109.7(7)
N8 C13 C16 122.6(7)
C14 C13 C16 127.7(7)
C15 C14 C13 104.6(7)
C15 C14 H14 127.7
C13 C14 H14 127.7
N7 C15 C14 110.2(7)
N7 C15 H15 124.9
C14 C15 H15 124.9
F12 C16 F10 106.2(7)
F12 C16 F11 106.4(7)
F10 C16 F11 103.8(7)
F12 C16 C13 114.0(7)
F10 C16 C13 113.2(7)
F11 C16 C13 112.4(7)
N10 C17 C18 110.6(8)
N10 C17 C20 120.1(8)
C18 C17 C20 129.2(8)
C17 C18 C19 104.9(8)
C17 C18 H18 127.5
C19 C18 H18 127.5
N9 C19 C18 109.1(8)
N9 C19 H19 125.4
C18 C19 H19 125.4
F14 C20 F13 106.8(8)
F14 C20 F15 106.3(7)
F13 C20 F15 105.6(7)
F14 C20 C17 111.6(8)
F13 C20 C17 112.8(7)
F15 C20 C17 113.2(8)
N12 C21 C22 110.3(8)
N12 C21 H21 124.9
C22 C21 H21 124.9
C21 C22 C23 104.5(8)
C21 C22 H22 127.8
C23 C22 H22 127.8
N11 C23 C22 110.4(8)
N11 C23 C24 122.2(8)
C22 C23 C24 127.2(8)
F17 C24 F16 108.6(7)
F17 C24 F18 105.2(7)
F16 C24 F18 106.0(7)
F17 C24 C23 112.6(7)
F16 C24 C23 112.3(7)
F18 C24 C23 111.6(7)

loop_
_geom_bond_atom_site_label_1
_geom_bond_atom_site_label_2
_geom_bond_distance
Cu1 N1 1.873(7)
Cu1 N6 1.876(7)
Cu2 N2 1.845(8)
Cu2 N3 1.858(8)
Cu3 N5 1.866(7)
Cu3 N4 1.873(7)
Cu4 N12 1.861(7)
Cu4 N7 1.870(7)
Cu5 N9 1.859(6)
Cu5 N8 1.866(6)
Cu6 N10 1.865(7)
Cu6 N11 1.875(7)
N1 C3 1.355(11)
N1 N2 1.362(10)
N2 C1 1.386(11)
N3 C7 1.353(11)
N3 N4 1.379(10)
N4 C5 1.359(12)
N5 C11 1.366(11)
N5 N6 1.374(9)
N6 C9 1.333(11)
N7 C15 1.355(10)
N7 N8 1.374(9)
N8 C13 1.348(10)
N9 N10 1.351(9)
N9 C19 1.358(11)
N10 C17 1.360(10)
N11 C23 1.343(11)
N11 N12 1.384(9)
N12 C21 1.354(11)
C1 C2 1.365(14)
C1 H1 0.9500
C2 C3 1.385(13)
C2 H2 0.9500
C3 C4 1.468(14)
C4 F3 1.339(10)
C4 F2 1.342(11)
C4 F1 1.348(10)
C5 C6 1.370(13)
C5 C8 1.486(14)
C6 C7 1.367(14)
C6 H6 0.9500
C7 H7 0.9500
C8 F5 1.301(12)
C8 F6 1.352(11)
C8 F4 1.364(11)
C9 C10 1.415(12)
C9 H9 0.9500
C10 C11 1.374(13)
C10 H10 0.9500
C11 C12 1.508(13)
C12 F7 1.323(11)
C12 F9 1.329(11)
C12 F8 1.337(10)
C13 C14 1.395(11)
C13 C16 1.473(12)
C14 C15 1.382(12)
C14 H14 0.9500
C15 H15 0.9500
C16 F12 1.316(10)
C16 F10 1.328(9)
C16 F11 1.356(9)
C17 C18 1.371(12)
C17 C20 1.484(12)
C18 C19 1.372(12)
C18 H18 0.9500
C19 H19 0.9500
C20 F14 1.333(10)
C20 F13 1.335(10)
C20 F15 1.342(10)
C21 C22 1.385(12)
C21 H21 0.9500
C22 C23 1.388(13)
C22 H22 0.9500
C23 C24 1.482(12)
C24 F17 1.320(9)
C24 F16 1.336(10)
C24 F18 1.366(10)
